data_7020286
loop_
_publ_author_name
'Ishida, Takayuki'
'Watanabe, Ryo'
'Fujiwara, Kei'
'Okazawa, Atsushi'
'Kojima, Norimichi'
'Tanaka, Go'
'Yoshii, Shunsuke'
'Nojiri, Hiroyuki'

_publ_section_title
;
 Exchange coupling in TbCu and DyCu single-molecule magnets and related
 lanthanide and vanadium analogs.
;
_journal_issue 44
_journal_name_full 'Dalton transactions (Cambridge, England : 2003)'
_journal_page_first 13609
_journal_page_last 13619
_journal_paper_doi 10.1039/c2dt31169k
_journal_volume 41
_journal_year 2012
_chemical_formula_moiety 'C24 H30 Ho N5 O15 V '
_chemical_formula_sum 'C24 H30 Ho N5 O15 V'
_chemical_formula_weight 844.40
_space_group_IT_number 14
_symmetry_cell_setting monoclinic
_symmetry_Int_Tables_number 14
_symmetry_space_group_name_Hall '-P 2ybc'
_symmetry_space_group_name_H-M 'P 1 21/c 1'
_cell_angle_alpha 90.0000
_cell_angle_beta 105.498(4)
_cell_angle_gamma 90.0000
_cell_formula_units_Z 4
_cell_length_a 9.911(2)
_cell_length_b 17.521(7)
_cell_length_c 18.250(5)
_cell_measurement_reflns_used 450
_cell_measurement_temperature 90.
_cell_measurement_theta_max 27.5
_cell_measurement_theta_min 3.2
_cell_volume 3053.9(16)
_computing_cell_refinement CrystalClear
_computing_data_collection CrystalClear
_computing_data_reduction CrystalStructure
_computing_publication_material 'CrystalStructure 3.8'
_computing_structure_refinement CRYSTALS
_computing_structure_solution SIR2004
_diffrn_ambient_temperature 90.
_diffrn_detector_area_resol_mean 14.63
_diffrn_measured_fraction_theta_full 0.992
_diffrn_measured_fraction_theta_max 0.992
_diffrn_measurement_device_type 'Rigaku Saturn'
_diffrn_measurement_method \w
_diffrn_radiation_type 'Mo K\a'
_diffrn_radiation_wavelength 0.71070
_diffrn_reflns_av_R_equivalents 0.062
_diffrn_reflns_limit_h_max 12
_diffrn_reflns_limit_h_min -12
_diffrn_reflns_limit_k_max 22
_diffrn_reflns_limit_k_min -22
_diffrn_reflns_limit_l_max 23
_diffrn_reflns_limit_l_min -23
_diffrn_reflns_number 51412
_diffrn_reflns_theta_full 27.48
_diffrn_reflns_theta_max 27.48
_exptl_absorpt_coefficient_mu 2.961
_exptl_absorpt_correction_T_max 0.641
_exptl_absorpt_correction_T_min 0.444
_exptl_absorpt_correction_type numerical
_exptl_absorpt_process_details
;
Higashi, T. (1999). Program for Absorption Correction.
Rigaku Corporation, Tokyo, Japan.
;
_exptl_crystal_colour green
_exptl_crystal_density_diffrn 1.836
_exptl_crystal_density_method 'not measured'
_exptl_crystal_description block
_exptl_crystal_F_000 1676.00
_exptl_crystal_size_max 0.25
_exptl_crystal_size_mid 0.20
_exptl_crystal_size_min 0.15
_refine_diff_density_max 1.21
_refine_diff_density_min -1.43
_refine_ls_extinction_coef 4(1)
_refine_ls_extinction_method 'Larson (1970) Crystallographic Computing eq. 22'
_refine_ls_goodness_of_fit_ref 1.063
_refine_ls_hydrogen_treatment mixed
_refine_ls_number_parameters 518
_refine_ls_number_reflns 6946
_refine_ls_R_factor_gt 0.0315
_refine_ls_shift/su_max 0.0000
_refine_ls_structure_factor_coef F
_refine_ls_weighting_details 'w = 1/[0.0003Fo^2^ + 3.0000\s(Fo^2^)]'
_refine_ls_weighting_scheme calc
_refine_ls_wR_factor_ref 0.0691
_reflns_number_gt 6355
_reflns_number_total 6946
_reflns_threshold_expression F^2^>2.0\s(F^2^)
_cod_data_source_file c2dt31169k.txt
_cod_data_source_block '__HoVO'
_cod_original_cell_volume 3053.8(16)
_cod_original_formula_sum 'C24 H30 Ho N5 O15 V '
_cod_database_code 7020286

loop_
_symmetry_equiv_pos_site_id
_symmetry_equiv_pos_as_xyz
1 +X,+Y,+Z
2 -X,1/2+Y,1/2-Z
3 -X,-Y,-Z
4 +X,1/2-Y,1/2+Z

loop_
_atom_site_label
_atom_site_type_symbol
_atom_site_fract_x
_atom_site_fract_y
_atom_site_fract_z
_atom_site_U_iso_or_equiv
_atom_site_adp_type
_atom_site_occupancy
_atom_site_symmetry_multiplicity
_atom_site_calc_flag
_atom_site_refinement_flags
Ho(1) Ho 0.92653(3) 0.573190(10) 0.203800(10) 0.01152(8) Uani 1.00 1 d .
V(1) V 0.83853(10) 0.46971(6) 0.34704(5) 0.0120(2) Uani 1.00 1 d .
O(1) O 0.8763(4) 0.5771(2) 0.3245(2) 0.0135(10) Uani 1.00 1 d .
O(2) O 0.8144(4) 0.4633(2) 0.2357(2) 0.0138(9) Uani 1.00 1 d .
O(3) O 0.9275(4) 0.7051(2) 0.2649(2) 0.0172(10) Uani 1.00 1 d .
O(4) O 0.7870(4) 0.4940(2) 0.0940(2) 0.0180(10) Uani 1.00 1 d .
O(5) O 1.1145(4) 0.6575(2) 0.1852(2) 0.0276(12) Uani 1.00 1 d .
O(6) O 1.0382(5) 0.5735(2) 0.0990(3) 0.0287(14) Uani 1.00 1 d .
O(7) O 1.2015(5) 0.6527(2) 0.0874(3) 0.0364(15) Uani 1.00 1 d .
O(8) O 1.1383(4) 0.5474(2) 0.3020(2) 0.0245(12) Uani 1.00 1 d .
O(9) O 1.0844(4) 0.4620(2) 0.2155(2) 0.0252(12) Uani 1.00 1 d .
O(10) O 1.2639(4) 0.4438(3) 0.3132(3) 0.0338(14) Uani 1.00 1 d .
O(11) O 0.8000(4) 0.6637(2) 0.1085(2) 0.0170(10) Uani 1.00 1 d .
O(12) O 0.6856(4) 0.6154(2) 0.1829(2) 0.0199(11) Uani 1.00 1 d .
O(13) O 0.5911(5) 0.7072(2) 0.1060(2) 0.0291(13) Uani 1.00 1 d .
O(14) O 0.6056(4) 0.5123(2) 0.3006(2) 0.0190(11) Uani 1.00 1 d .
O(15) O 0.9883(4) 0.4316(2) 0.3813(2) 0.0151(10) Uani 1.00 1 d .
N(1) N 0.8051(5) 0.5019(3) 0.4500(2) 0.0167(12) Uani 1.00 1 d .
N(2) N 0.7296(5) 0.3688(2) 0.3453(2) 0.0147(12) Uani 1.00 1 d .
N(3) N 1.1221(5) 0.6294(3) 0.1229(3) 0.0209(13) Uani 1.00 1 d .
N(4) N 1.1663(5) 0.4825(3) 0.2782(3) 0.0220(14) Uani 1.00 1 d .
N(5) N 0.6881(5) 0.6644(3) 0.1316(2) 0.0181(12) Uani 1.00 1 d .
C(1) C 0.8598(5) 0.6409(3) 0.3620(3) 0.0115(12) Uani 1.00 1 d .
C(2) C 0.8878(5) 0.7115(3) 0.3326(3) 0.0132(13) Uani 1.00 1 d .
C(3) C 0.8746(6) 0.7791(3) 0.3681(3) 0.0192(15) Uani 1.00 1 d .
C(4) C 0.8363(7) 0.7775(3) 0.4367(3) 0.0219(16) Uani 1.00 1 d .
C(5) C 0.8083(6) 0.7095(3) 0.4666(3) 0.0182(14) Uani 1.00 1 d .
C(6) C 0.8209(5) 0.6395(3) 0.4310(3) 0.0157(14) Uani 1.00 1 d .
C(7) C 0.7984(6) 0.5709(3) 0.4712(3) 0.0147(14) Uani 1.00 1 d .
C(8) C 0.9522(7) 0.7777(3) 0.2321(3) 0.0240(17) Uani 1.00 1 d .
C(9) C 0.8032(6) 0.4428(3) 0.5070(3) 0.0162(14) Uani 1.00 1 d .
C(10) C 0.7035(6) 0.3752(3) 0.4800(3) 0.0167(14) Uani 1.00 1 d .
C(11) C 0.7449(6) 0.3288(3) 0.4185(3) 0.0182(15) Uani 1.00 1 d .
C(12) C 0.7204(6) 0.4214(3) 0.1857(3) 0.0127(13) Uani 1.00 1 d .
C(13) C 0.7012(6) 0.4362(3) 0.1081(3) 0.0135(13) Uani 1.00 1 d .
C(14) C 0.6029(6) 0.3982(4) 0.0527(3) 0.0211(16) Uani 1.00 1 d .
C(15) C 0.5202(6) 0.3423(3) 0.0740(3) 0.0182(14) Uani 1.00 1 d .
C(16) C 0.5379(6) 0.3245(3) 0.1488(3) 0.0190(15) Uani 1.00 1 d .
C(17) C 0.6406(6) 0.3626(3) 0.2067(3) 0.0163(14) Uani 1.00 1 d .
C(18) C 0.6571(6) 0.3373(3) 0.2847(3) 0.0169(14) Uani 1.00 1 d .
C(19) C 0.7712(7) 0.5105(4) 0.0142(3) 0.0224(17) Uani 1.00 1 d .
C(20) C 0.7232(8) 0.3218(4) 0.5482(4) 0.0280(19) Uani 1.00 1 d .
C(21) C 0.5517(6) 0.4029(4) 0.4532(3) 0.0213(16) Uani 1.00 1 d .
C(22) C 0.5051(5) 0.5481(3) 0.2636(3) 0.0149(14) Uani 1.00 1 d .
C(23) C 0.4174(6) 0.5195(4) 0.1883(3) 0.0300(19) Uani 1.00 1 d .
C(24) C 0.4658(7) 0.6229(4) 0.2901(3) 0.0285(18) Uani 1.00 1 d .
H(1) H 0.901(5) 0.824(3) 0.351(3) 0.006(13) Uiso 1.00 1 d .
H(2) H 0.831(7) 0.827(4) 0.463(4) 0.03(2) Uiso 1.00 1 d .
H(3) H 0.782(8) 0.702(4) 0.510(4) 0.04(2) Uiso 1.00 1 d .
H(4) H 0.780(6) 0.579(3) 0.519(3) 0.008(15) Uiso 1.00 1 d .
H(5) H 0.868(6) 0.810(3) 0.220(3) 0.010(15) Uiso 1.00 1 d .
H(6) H 0.974(8) 0.763(4) 0.184(4) 0.04(2) Uiso 1.00 1 d .
H(7) H 1.053(6) 0.792(3) 0.281(3) 0.012(16) Uiso 1.00 1 d .
H(8) H 0.780(6) 0.463(3) 0.553(3) 0.012(15) Uiso 1.00 1 d .
H(9) H 0.896(6) 0.424(2) 0.526(3) 0.006(14) Uiso 1.00 1 d .
H(10) H 0.687(5) 0.286(3) 0.407(3) 0.008(13) Uiso 1.00 1 d .
H(11) H 0.842(6) 0.306(3) 0.434(3) 0.019(17) Uiso 1.00 1 d .
H(12) H 0.590(8) 0.414(4) 0.001(4) 0.04(2) Uiso 1.00 1 d .
H(13) H 0.456(7) 0.314(3) 0.037(3) 0.024(18) Uiso 1.00 1 d .
H(14) H 0.486(7) 0.285(4) 0.166(3) 0.026(19) Uiso 1.00 1 d .
H(15) H 0.603(6) 0.288(3) 0.290(3) 0.016(16) Uiso 1.00 1 d .
H(16) H 0.829(6) 0.551(3) 0.010(3) 0.008(14) Uiso 1.00 1 d .
H(17) H 0.671(7) 0.533(4) -0.012(3) 0.025(19) Uiso 1.00 1 d .
H(18) H 0.795(5) 0.469(3) -0.005(3) 0.006(13) Uiso 1.00 1 d .
H(19) H 0.709(6) 0.345(3) 0.591(3) 0.016(17) Uiso 1.00 1 d .
H(20) H 0.653(8) 0.277(4) 0.536(4) 0.04(2) Uiso 1.00 1 d .
H(21) H 0.820(7) 0.301(4) 0.565(4) 0.028(19) Uiso 1.00 1 d .
H(22) H 0.515(8) 0.433(3) 0.492(4) 0.03(2) Uiso 1.00 1 d .
H(23) H 0.487(7) 0.356(4) 0.439(4) 0.04(2) Uiso 1.00 1 d .
H(24) H 0.531(7) 0.440(3) 0.410(4) 0.021(18) Uiso 1.00 1 d .
H(25) H 0.4543 0.5383 0.1487 0.036 Uiso 1.00 1 c R
H(26) H 0.3239 0.5370 0.1805 0.036 Uiso 1.00 1 c R
H(27) H 0.4185 0.4653 0.1879 0.036 Uiso 1.00 1 c R
H(28) H 0.4025 0.6150 0.3204 0.033 Uiso 1.00 1 c R
H(29) H 0.4224 0.6537 0.2475 0.033 Uiso 1.00 1 c R
H(30) H 0.5475 0.6477 0.3195 0.033 Uiso 1.00 1 c R

loop_
_atom_site_aniso_label
_atom_site_aniso_U_11
_atom_site_aniso_U_22
_atom_site_aniso_U_33
_atom_site_aniso_U_12
_atom_site_aniso_U_13
_atom_site_aniso_U_23
Ho(1) 0.01263(17) 0.01279(17) 0.01013(17) 0.00036(9) 0.00476(11) 0.00055(9)
V(1) 0.0124(4) 0.0133(4) 0.0099(4) 0.0000(3) 0.0026(3) 0.0008(3)
O(1) 0.019(2) 0.011(2) 0.013(2) -0.0019(15) 0.0089(17) -0.0028(14)
O(2) 0.0141(19) 0.016(2) 0.0116(19) -0.0014(16) 0.0035(15) 0.0005(15)
O(3) 0.027(2) 0.013(2) 0.015(2) -0.0050(17) 0.0105(17) -0.0024(16)
O(4) 0.021(2) 0.023(2) 0.0116(19) -0.0031(18) 0.0073(16) -0.0001(17)
O(5) 0.027(2) 0.037(2) 0.024(2) -0.007(2) 0.014(2) -0.003(2)
O(6) 0.032(2) 0.027(2) 0.036(3) -0.012(2) 0.024(2) -0.010(2)
O(7) 0.047(3) 0.028(2) 0.051(3) -0.001(2) 0.043(2) 0.008(2)
O(8) 0.018(2) 0.034(2) 0.016(2) 0.008(2) -0.0041(17) 0.0038(19)
O(9) 0.015(2) 0.018(2) 0.036(2) 0.0018(17) -0.0038(19) -0.007(2)
O(10) 0.012(2) 0.042(3) 0.042(3) 0.011(2) -0.001(2) 0.020(2)
O(11) 0.021(2) 0.017(2) 0.015(2) -0.0038(17) 0.0069(16) -0.0006(16)
O(12) 0.022(2) 0.024(2) 0.016(2) 0.0045(18) 0.0095(17) 0.0045(17)
O(13) 0.031(2) 0.032(2) 0.023(2) 0.020(2) 0.006(2) 0.012(2)
O(14) 0.018(2) 0.022(2) 0.019(2) 0.0064(18) 0.0079(17) 0.0082(17)
O(15) 0.011(2) 0.018(2) 0.014(2) -0.0000(15) -0.0005(16) 0.0018(15)
N(1) 0.021(2) 0.020(2) 0.011(2) -0.003(2) 0.009(2) -0.002(2)
N(2) 0.016(2) 0.015(2) 0.014(2) 0.0017(19) 0.0052(19) 0.0033(19)
N(3) 0.018(2) 0.019(2) 0.028(2) 0.009(2) 0.011(2) 0.008(2)
N(4) 0.013(2) 0.024(2) 0.031(3) -0.001(2) 0.010(2) 0.009(2)
N(5) 0.021(2) 0.021(2) 0.011(2) -0.001(2) 0.003(2) 0.001(2)
C(1) 0.009(2) 0.013(2) 0.011(2) -0.001(2) 0.001(2) -0.000(2)
C(2) 0.012(2) 0.014(2) 0.012(2) 0.000(2) 0.000(2) 0.002(2)
C(3) 0.020(3) 0.016(3) 0.021(3) -0.009(2) 0.005(2) -0.006(2)
C(4) 0.030(3) 0.015(3) 0.019(3) 0.011(2) 0.004(2) 0.000(2)
C(5) 0.018(2) 0.022(3) 0.013(2) 0.010(2) -0.000(2) 0.004(2)
C(6) 0.013(2) 0.022(3) 0.012(2) -0.001(2) 0.004(2) -0.000(2)
C(7) 0.011(2) 0.026(3) 0.005(2) 0.001(2) -0.001(2) 0.000(2)
C(8) 0.042(4) 0.016(3) 0.017(3) 0.003(2) 0.014(3) 0.006(2)
C(9) 0.011(2) 0.025(3) 0.011(2) -0.005(2) -0.000(2) 0.005(2)
C(10) 0.018(2) 0.022(3) 0.009(2) -0.005(2) 0.002(2) 0.002(2)
C(11) 0.022(3) 0.018(3) 0.014(2) 0.001(2) 0.003(2) 0.009(2)
C(12) 0.012(2) 0.013(2) 0.012(2) 0.001(2) 0.002(2) -0.005(2)
C(13) 0.016(2) 0.014(2) 0.010(2) 0.005(2) 0.003(2) 0.002(2)
C(14) 0.020(3) 0.028(3) 0.015(3) 0.003(2) 0.006(2) -0.002(2)
C(15) 0.017(2) 0.021(3) 0.012(2) 0.002(2) -0.003(2) -0.006(2)
C(16) 0.017(2) 0.019(3) 0.019(3) 0.004(2) 0.002(2) 0.000(2)
C(17) 0.015(2) 0.019(3) 0.015(2) 0.003(2) 0.004(2) -0.001(2)
C(18) 0.018(2) 0.012(2) 0.022(3) -0.001(2) 0.008(2) -0.001(2)
C(19) 0.034(3) 0.021(3) 0.012(2) 0.003(3) 0.006(2) 0.004(2)
C(20) 0.036(4) 0.029(3) 0.022(3) 0.001(3) 0.013(3) 0.009(2)
C(21) 0.015(2) 0.026(3) 0.022(3) -0.001(2) 0.004(2) 0.004(2)
C(22) 0.011(2) 0.020(3) 0.015(2) -0.001(2) 0.006(2) -0.001(2)
C(23) 0.021(3) 0.044(4) 0.025(3) -0.005(3) 0.008(2) -0.013(3)
C(24) 0.027(3) 0.029(3) 0.028(3) -0.003(2) 0.003(2) -0.013(2)

loop_
_atom_type_symbol
_atom_type_description
_atom_type_scat_dispersion_real
_atom_type_scat_dispersion_imag
_atom_type_scat_source
C C 0.003 0.002
;
International Tables for Crystallography
(1992, Vol. C, Tables 4.2.6.8 and 6.1.1.4)
;
H H 0.000 0.000
;
International Tables for Crystallography
(1992, Vol. C, Table 6.1.1.4)
;
Ho Ho -0.218 4.678
;
International Tables for Crystallography
(1992, Vol. C, Tables 4.2.6.8 and 6.1.1.4)
;
N N 0.006 0.003
;
International Tables for Crystallography
(1992, Vol. C, Tables 4.2.6.8 and 6.1.1.4)
;
O O 0.011 0.006
;
International Tables for Crystallography
(1992, Vol. C, Tables 4.2.6.8 and 6.1.1.4)
;
V V 0.300 0.529
;
International Tables for Crystallography
(1992, Vol. C, Tables 4.2.6.8 and 6.1.1.4)
;

loop_
_geom_angle_atom_site_label_1
_geom_angle_atom_site_label_2
_geom_angle_atom_site_label_3
_geom_angle
_geom_angle_publ_flag
O(1) Ho(1) O(2) 64.49(13) yes
O(1) Ho(1) O(3) 63.28(13) yes
O(1) Ho(1) O(4) 122.92(14) yes
O(1) Ho(1) O(5) 117.42(14) yes
O(1) Ho(1) O(6) 165.72(14) yes
O(1) Ho(1) O(8) 70.99(15) yes
O(1) Ho(1) O(9) 103.10(15) yes
O(1) Ho(1) O(11) 116.44(14) yes
O(1) Ho(1) O(12) 72.41(13) yes
O(2) Ho(1) O(3) 124.90(14) yes
O(2) Ho(1) O(4) 63.63(13) yes
O(2) Ho(1) O(5) 159.85(14) yes
O(2) Ho(1) O(6) 122.16(14) yes
O(2) Ho(1) O(8) 92.14(14) yes
O(2) Ho(1) O(9) 70.52(14) yes
O(2) Ho(1) O(11) 121.16(13) yes
O(2) Ho(1) O(12) 77.33(14) yes
O(3) Ho(1) O(4) 141.06(12) yes
O(3) Ho(1) O(5) 66.76(16) yes
O(3) Ho(1) O(6) 112.75(15) yes
O(3) Ho(1) O(8) 86.81(14) yes
O(3) Ho(1) O(9) 138.07(13) yes
O(3) Ho(1) O(11) 70.46(12) yes
O(3) Ho(1) O(12) 71.55(13) yes
O(4) Ho(1) O(5) 119.54(15) yes
O(4) Ho(1) O(6) 69.39(15) yes
O(4) Ho(1) O(8) 132.13(15) yes
O(4) Ho(1) O(9) 80.52(13) yes
O(4) Ho(1) O(11) 73.91(13) yes
O(4) Ho(1) O(12) 74.67(14) yes
O(5) Ho(1) O(6) 51.51(15) yes
O(5) Ho(1) O(8) 71.04(15) yes
O(5) Ho(1) O(9) 89.99(15) yes
O(5) Ho(1) O(11) 77.09(14) yes
O(5) Ho(1) O(12) 122.79(15) yes
O(6) Ho(1) O(8) 95.47(16) yes
O(6) Ho(1) O(9) 70.23(16) yes
O(6) Ho(1) O(11) 72.29(15) yes
O(6) Ho(1) O(12) 120.38(14) yes
O(8) Ho(1) O(9) 51.90(15) yes
O(8) Ho(1) O(11) 146.29(15) yes
O(8) Ho(1) O(12) 142.91(15) yes
O(9) Ho(1) O(11) 140.09(16) yes
O(9) Ho(1) O(12) 145.70(14) yes
O(11) Ho(1) O(12) 52.64(15) yes
O(1) V(1) O(2) 79.57(17) yes
O(1) V(1) O(14) 81.15(16) yes
O(1) V(1) O(15) 105.75(19) yes
O(1) V(1) N(1) 90.85(19) yes
O(1) V(1) N(2) 159.21(17) yes
O(2) V(1) O(14) 79.12(15) yes
O(2) V(1) O(15) 102.9(2) yes
O(2) V(1) N(1) 159.94(18) yes
O(2) V(1) N(2) 90.92(18) yes
O(14) V(1) O(15) 173.03(19) yes
O(14) V(1) N(1) 82.03(17) yes
O(14) V(1) N(2) 78.92(17) yes
O(15) V(1) N(1) 96.7(2) yes
O(15) V(1) N(2) 94.32(19) yes
N(1) V(1) N(2) 92.2(2) yes
Ho(1) O(1) V(1) 105.20(17) yes
Ho(1) O(1) C(1) 125.4(3) yes
V(1) O(1) C(1) 128.9(3) yes
Ho(1) O(2) V(1) 105.62(16) yes
Ho(1) O(2) C(12) 124.4(3) yes
V(1) O(2) C(12) 127.0(3) yes
Ho(1) O(3) C(2) 119.1(3) yes
Ho(1) O(3) C(8) 126.2(3) yes
C(2) O(3) C(8) 114.3(4) yes
Ho(1) O(4) C(13) 119.1(3) yes
Ho(1) O(4) C(19) 125.2(3) yes
C(13) O(4) C(19) 115.1(4) yes
Ho(1) O(5) N(3) 96.8(3) yes
Ho(1) O(6) N(3) 97.1(4) yes
Ho(1) O(8) N(4) 98.0(3) yes
Ho(1) O(9) N(4) 95.3(3) yes
Ho(1) O(11) N(5) 95.6(3) yes
Ho(1) O(12) N(5) 96.3(3) yes
V(1) O(14) C(22) 160.0(4) yes
V(1) N(1) C(7) 124.5(4) yes
V(1) N(1) C(9) 119.0(4) yes
C(7) N(1) C(9) 116.1(5) yes
V(1) N(2) C(11) 117.6(3) yes
V(1) N(2) C(18) 123.7(4) yes
C(11) N(2) C(18) 118.5(5) yes
O(5) N(3) O(6) 114.6(5) yes
O(5) N(3) O(7) 123.5(5) yes
O(6) N(3) O(7) 121.9(5) yes
O(8) N(4) O(9) 114.6(4) yes
O(8) N(4) O(10) 122.4(5) yes
O(9) N(4) O(10) 123.0(5) yes
O(11) N(5) O(12) 114.9(4) yes
O(11) N(5) O(13) 123.0(5) yes
O(12) N(5) O(13) 122.1(5) yes
O(1) C(1) C(2) 118.3(5) yes
O(1) C(1) C(6) 122.7(5) yes
C(2) C(1) C(6) 119.0(5) yes
O(3) C(2) C(1) 113.5(4) yes
O(3) C(2) C(3) 124.9(5) yes
C(1) C(2) C(3) 121.6(5) yes
C(2) C(3) C(4) 119.2(5) yes
C(3) C(4) C(5) 120.4(6) yes
C(4) C(5) C(6) 121.4(6) yes
C(1) C(6) C(5) 118.4(5) yes
C(1) C(6) C(7) 125.3(5) yes
C(5) C(6) C(7) 116.3(5) yes
N(1) C(7) C(6) 127.1(6) yes
N(1) C(9) C(10) 116.3(4) yes
C(9) C(10) C(11) 111.7(5) yes
C(9) C(10) C(20) 106.2(4) yes
C(9) C(10) C(21) 110.5(5) yes
C(11) C(10) C(20) 105.8(5) yes
C(11) C(10) C(21) 111.6(4) yes
C(20) C(10) C(21) 110.8(5) yes
N(2) C(11) C(10) 115.4(5) yes
O(2) C(12) C(13) 118.1(5) yes
O(2) C(12) C(17) 123.6(5) yes
C(13) C(12) C(17) 118.3(4) yes
O(4) C(13) C(12) 113.4(4) yes
O(4) C(13) C(14) 124.4(5) yes
C(12) C(13) C(14) 122.1(5) yes
C(13) C(14) C(15) 119.2(5) yes
C(14) C(15) C(16) 120.7(5) yes
C(15) C(16) C(17) 120.7(5) yes
C(12) C(17) C(16) 118.8(5) yes
C(12) C(17) C(18) 124.2(4) yes
C(16) C(17) C(18) 117.0(5) yes
N(2) C(18) C(17) 127.4(5) yes
O(14) C(22) C(23) 121.6(5) yes
O(14) C(22) C(24) 121.4(5) yes
C(23) C(22) C(24) 117.0(5) yes
C(2) C(3) H(1) 120(3) no
C(4) C(3) H(1) 120(3) no
C(3) C(4) H(2) 118(4) no
C(5) C(4) H(2) 121(4) no
C(4) C(5) H(3) 128(5) no
C(6) C(5) H(3) 111(5) no
N(1) C(7) H(4) 117(3) no
C(6) C(7) H(4) 116(3) no
O(3) C(8) H(5) 112(3) no
O(3) C(8) H(6) 104(4) no
O(3) C(8) H(7) 94(3) no
H(5) C(8) H(6) 109(5) no
H(5) C(8) H(7) 123(4) no
H(6) C(8) H(7) 113(5) no
N(1) C(9) H(8) 114(3) no
N(1) C(9) H(9) 108(3) no
C(10) C(9) H(8) 105(3) no
C(10) C(9) H(9) 109(3) no
H(8) C(9) H(9) 104(5) no
N(2) C(11) H(10) 106(3) no
N(2) C(11) H(11) 108(4) no
C(10) C(11) H(10) 109(4) no
C(10) C(11) H(11) 115(3) no
H(10) C(11) H(11) 103(5) no
C(13) C(14) H(12) 118(4) no
C(15) C(14) H(12) 123(4) no
C(14) C(15) H(13) 120(4) no
C(16) C(15) H(13) 119(4) no
C(15) C(16) H(14) 124(3) no
C(17) C(16) H(14) 116(3) no
N(2) C(18) H(15) 118(3) no
C(17) C(18) H(15) 115(3) no
O(4) C(19) H(16) 110(3) no
O(4) C(19) H(17) 112(4) no
O(4) C(19) H(18) 105(4) no
H(16) C(19) H(17) 102(5) no
H(16) C(19) H(18) 112(5) no
H(17) C(19) H(18) 117(5) no
C(10) C(20) H(19) 114(3) no
C(10) C(20) H(20) 111(4) no
C(10) C(20) H(21) 113(4) no
H(19) C(20) H(20) 105(6) no
H(19) C(20) H(21) 104(5) no
H(20) C(20) H(21) 109(6) no
C(10) C(21) H(22) 116(4) no
C(10) C(21) H(23) 109(4) no
C(10) C(21) H(24) 116(4) no
H(22) C(21) H(23) 106(6) no
H(22) C(21) H(24) 100(5) no
H(23) C(21) H(24) 109(5) no
C(22) C(23) H(25) 109.5 no
C(22) C(23) H(26) 109.4 no
C(22) C(23) H(27) 109.5 no
H(25) C(23) H(26) 109.5 no
H(25) C(23) H(27) 109.5 no
H(26) C(23) H(27) 109.5 no
C(22) C(24) H(28) 109.4 no
C(22) C(24) H(29) 109.7 no
C(22) C(24) H(30) 109.3 no
H(28) C(24) H(29) 109.5 no
H(28) C(24) H(30) 109.5 no
H(29) C(24) H(30) 109.5 no

loop_
_geom_bond_atom_site_label_1
_geom_bond_atom_site_label_2
_geom_bond_distance
_geom_bond_publ_flag
Ho(1) O(1) 2.385(4) yes
Ho(1) O(2) 2.373(4) yes
Ho(1) O(3) 2.564(4) yes
Ho(1) O(4) 2.524(3) yes
Ho(1) O(5) 2.471(5) yes
Ho(1) O(6) 2.452(6) yes
Ho(1) O(8) 2.411(3) yes
Ho(1) O(9) 2.472(4) yes
Ho(1) O(11) 2.439(3) yes
Ho(1) O(12) 2.431(4) yes
V(1) O(1) 1.983(3) yes
V(1) O(2) 1.984(4) yes
V(1) O(14) 2.358(4) yes
V(1) O(15) 1.596(3) yes
V(1) N(1) 2.071(5) yes
V(1) N(2) 2.068(5) yes
O(1) C(1) 1.344(7) yes
O(2) C(12) 1.337(6) yes
O(3) C(2) 1.399(7) yes
O(3) C(8) 1.454(8) yes
O(4) C(13) 1.390(7) yes
O(4) C(19) 1.452(7) yes
O(5) N(3) 1.260(7) yes
O(6) N(3) 1.283(6) yes
O(7) N(3) 1.217(8) yes
O(8) N(4) 1.273(7) yes
O(9) N(4) 1.266(6) yes
O(10) N(4) 1.215(6) yes
O(11) N(5) 1.287(7) yes
O(12) N(5) 1.275(6) yes
O(13) N(5) 1.210(6) yes
O(14) C(22) 1.217(6) yes
N(1) C(7) 1.276(7) yes
N(1) C(9) 1.472(8) yes
N(2) C(11) 1.481(7) yes
N(2) C(18) 1.273(7) yes
C(1) C(2) 1.404(8) yes
C(1) C(6) 1.412(8) yes
C(2) C(3) 1.373(8) yes
C(3) C(4) 1.401(10) yes
C(4) C(5) 1.369(9) yes
C(5) C(6) 1.408(9) yes
C(6) C(7) 1.456(8) yes
C(9) C(10) 1.537(8) yes
C(10) C(11) 1.527(9) yes
C(10) C(20) 1.528(9) yes
C(10) C(21) 1.531(8) yes
C(12) C(13) 1.401(8) yes
C(12) C(17) 1.413(8) yes
C(13) C(14) 1.374(7) yes
C(14) C(15) 1.396(9) yes
C(15) C(16) 1.365(8) yes
C(16) C(17) 1.422(7) yes
C(17) C(18) 1.457(8) yes
C(22) C(23) 1.502(8) yes
C(22) C(24) 1.484(9) yes
C(3) H(1) 0.91(5) no
C(4) H(2) 1.00(7) no
C(5) H(3) 0.91(9) no
C(7) H(4) 0.94(7) no
C(8) H(5) 0.99(6) no
C(8) H(6) 1.00(9) no
C(8) H(7) 1.17(5) no
C(9) H(8) 0.99(7) no
C(9) H(9) 0.95(5) no
C(11) H(10) 0.94(5) no
C(11) H(11) 1.01(6) no
C(14) H(12) 0.96(8) no
C(15) H(13) 0.94(6) no
C(16) H(14) 0.96(7) no
C(18) H(15) 1.04(6) no
C(19) H(16) 0.93(6) no
C(19) H(17) 1.06(6) no
C(19) H(18) 0.87(6) no
C(20) H(19) 0.92(7) no
C(20) H(20) 1.03(8) no
C(20) H(21) 0.99(7) no
C(21) H(22) 1.02(8) no
C(21) H(23) 1.03(7) no
C(21) H(24) 0.99(7) no
C(23) H(25) 0.950 no
C(23) H(26) 0.950 no
C(23) H(27) 0.950 no
C(24) H(28) 0.950 no
C(24) H(29) 0.950 no
C(24) H(30) 0.950 no

loop_
_geom_contact_atom_site_label_1
_geom_contact_atom_site_label_2
_geom_contact_distance
_geom_contact_site_symmetry_2
O(5) C(24) 3.548(7) 1_655
O(6) C(19) 3.477(9) 3_765
O(7) C(11) 3.137(8) 2_755
O(7) C(19) 3.459(8) 3_765
O(7) C(23) 3.363(8) 1_655
O(8) C(9) 3.381(7) 3_766
O(8) C(20) 3.550(8) 3_766
O(8) C(24) 3.564(8) 1_655
O(9) C(8) 3.416(8) 2_745
O(10) C(8) 3.577(8) 2_745
O(10) C(21) 3.358(7) 1_655
O(10) C(22) 3.321(8) 1_655
O(10) C(23) 3.336(9) 1_655
O(11) C(4) 3.410(8) 4_564
O(11) C(5) 3.430(7) 4_564
O(13) C(14) 3.538(7) 3_665
O(13) C(15) 3.289(7) 3_665
O(15) N(1) 3.414(5) 3_766
O(15) C(7) 2.945(6) 3_766
O(15) C(8) 3.543(8) 2_745
O(15) C(9) 3.319(6) 3_766
N(1) O(15) 3.414(5) 3_766
N(3) C(23) 3.439(8) 1_655
N(4) C(23) 3.390(9) 1_655
C(4) O(11) 3.410(8) 4_565
C(5) O(11) 3.430(7) 4_565
C(7) O(15) 2.945(6) 3_766
C(8) O(9) 3.416(8) 2_755
C(8) O(10) 3.577(8) 2_755
C(8) O(15) 3.543(8) 2_755
C(9) O(8) 3.381(7) 3_766
C(9) O(15) 3.319(6) 3_766
C(11) O(7) 3.137(8) 2_745
C(14) O(13) 3.538(7) 3_665
C(15) O(13) 3.289(7) 3_665
C(19) O(6) 3.477(9) 3_765
C(19) O(7) 3.459(8) 3_765
C(20) O(8) 3.550(8) 3_766
C(21) O(10) 3.358(7) 1_455
C(22) O(10) 3.321(8) 1_455
C(23) O(7) 3.363(8) 1_455
C(23) O(10) 3.336(9) 1_455
C(23) N(3) 3.439(8) 1_455
C(23) N(4) 3.390(9) 1_455
C(24) O(5) 3.548(7) 1_455
C(24) O(8) 3.564(8) 1_455
V(1) H(9) 3.54(5) 3_766
O(1) H(9) 3.05(5) 3_766
O(2) H(7) 3.33(6) 2_745
O(3) H(21) 3.43(6) 3_766
O(5) H(11) 3.50(6) 2_755
O(5) H(15) 3.54(6) 2_755
O(5) H(26) 2.978 1_655
O(5) H(28) 3.320 1_655
O(5) H(29) 2.958 1_655
O(6) H(2) 3.27(6) 4_564
O(6) H(16) 3.44(6) 3_765
O(6) H(18) 2.79(6) 3_765
O(6) H(26) 2.896 1_655
O(7) H(10) 2.57(5) 2_755
O(7) H(11) 2.74(6) 2_755
O(7) H(12) 3.16(9) 3_765
O(7) H(15) 3.47(6) 2_755
O(7) H(18) 2.62(6) 3_765
O(7) H(25) 3.170 1_655
O(7) H(26) 2.715 1_655
O(7) H(29) 3.148 1_655
O(8) H(8) 2.56(6) 3_766
O(8) H(9) 3.29(6) 3_766
O(8) H(19) 2.85(6) 3_766
O(8) H(21) 3.55(7) 3_766
O(8) H(26) 3.242 1_655
O(8) H(28) 2.811 1_655
O(9) H(1) 2.73(5) 2_745
O(9) H(5) 2.90(6) 2_745
O(9) H(7) 3.28(6) 2_745
O(9) H(26) 2.929 1_655
O(9) H(27) 3.480 1_655
O(10) H(4) 3.23(7) 3_766
O(10) H(5) 2.67(6) 2_745
O(10) H(8) 3.07(6) 3_766
O(10) H(22) 3.54(7) 1_655
O(10) H(23) 3.13(7) 1_655
O(10) H(24) 2.76(6) 1_655
O(10) H(26) 3.108 1_655
O(10) H(27) 3.097 1_655
O(10) H(28) 3.287 1_655
O(11) H(2) 2.76(8) 4_564
O(11) H(3) 2.94(8) 4_564
O(11) H(13) 3.16(6) 3_665
O(13) H(3) 3.31(9) 4_564
O(13) H(10) 3.03(5) 2_655
O(13) H(12) 3.11(7) 3_665
O(13) H(13) 2.54(7) 3_665
O(13) H(15) 3.35(7) 2_655
O(13) H(20) 3.28(7) 2_655
O(13) H(23) 2.78(7) 2_655
O(15) H(3) 3.48(8) 3_766
O(15) H(4) 2.53(5) 3_766
O(15) H(5) 3.38(6) 2_745
O(15) H(6) 3.23(8) 2_745
O(15) H(8) 2.95(6) 3_766
O(15) H(9) 3.09(5) 3_766
N(1) H(9) 3.16(6) 3_766
N(3) H(2) 3.59(6) 4_564
N(3) H(10) 3.46(6) 2_755
N(3) H(11) 3.32(6) 2_755
N(3) H(18) 3.04(6) 3_765
N(3) H(25) 3.575 1_655
N(3) H(26) 2.569 1_655
N(3) H(29) 3.255 1_655
N(4) H(1) 3.59(5) 2_745
N(4) H(5) 3.04(6) 2_745
N(4) H(8) 3.13(6) 3_766
N(4) H(26) 2.831 1_655
N(4) H(27) 3.354 1_655
N(4) H(28) 3.239 1_655
N(5) H(3) 3.52(9) 4_564
N(5) H(12) 3.43(7) 3_665
N(5) H(13) 3.04(6) 3_665
C(1) H(9) 2.95(5) 3_766
C(1) H(21) 3.26(7) 3_766
C(2) H(21) 3.01(6) 3_766
C(3) H(14) 3.46(7) 2_655
C(3) H(21) 3.26(7) 3_766
C(4) H(13) 3.13(7) 2_655
C(4) H(14) 3.24(6) 2_655
C(4) H(16) 3.30(6) 4_565
C(5) H(11) 3.47(6) 3_766
C(5) H(13) 3.18(7) 2_655
C(5) H(14) 3.51(6) 2_655
C(6) H(9) 2.92(5) 3_766
C(7) H(9) 3.02(6) 3_766
C(7) H(22) 3.36(9) 3_666
C(12) H(7) 3.14(6) 2_745
C(14) H(17) 2.88(7) 3_665
C(14) H(20) 3.14(8) 4_554
C(15) H(2) 3.38(7) 2_645
C(15) H(17) 2.92(6) 3_665
C(15) H(20) 2.65(9) 4_554
C(16) H(20) 3.15(9) 4_554
C(16) H(29) 3.506 2_645
C(16) H(30) 3.303 2_645
C(17) H(7) 3.24(6) 2_745
C(18) H(7) 3.49(6) 2_745
C(18) H(29) 3.326 2_645
C(19) H(2) 3.10(7) 4_564
C(19) H(25) 3.319 3_665
C(19) H(26) 3.524 3_665
C(20) H(13) 3.52(7) 4_555
C(20) H(28) 3.183 3_666
C(21) H(4) 3.48(6) 3_666
C(21) H(22) 3.17(7) 3_666
C(23) H(17) 3.23(6) 3_665
C(23) H(18) 3.46(5) 3_665
C(24) H(14) 2.96(7) 2_655
C(24) H(15) 3.23(6) 2_655
C(24) H(19) 3.17(7) 3_666
H(1) O(9) 2.73(5) 2_755
H(1) N(4) 3.59(5) 2_755
H(1) H(21) 3.53(8) 3_766
H(2) O(6) 3.27(6) 4_565
H(2) O(11) 2.76(8) 4_565
H(2) N(3) 3.59(6) 4_565
H(2) C(15) 3.38(7) 2_655
H(2) C(19) 3.10(7) 4_565
H(2) H(13) 2.86(10) 2_655
H(2) H(14) 3.46(9) 2_655
H(2) H(16) 2.30(9) 4_565
H(2) H(17) 3.03(10) 4_565
H(3) O(11) 2.94(8) 4_565
H(3) O(13) 3.31(9) 4_565
H(3) O(15) 3.48(7) 3_766
H(3) N(5) 3.52(9) 4_565
H(3) H(6) 3.29(11) 4_565
H(3) H(11) 3.60(10) 3_766
H(3) H(13) 3.01(10) 2_655
H(3) H(23) 3.22(12) 3_666
H(4) O(10) 3.23(7) 3_766
H(4) O(15) 2.53(5) 3_766
H(4) C(21) 3.48(6) 3_666
H(4) H(9) 3.52(9) 3_766
H(4) H(22) 2.89(10) 3_666
H(4) H(23) 3.17(10) 3_666
H(5) O(9) 2.90(6) 2_755
H(5) O(10) 2.67(6) 2_755
H(5) O(15) 3.38(6) 2_755
H(5) N(4) 3.04(6) 2_755
H(6) O(15) 3.23(8) 2_755
H(6) H(3) 3.29(11) 4_564
H(6) H(11) 3.26(12) 2_755
H(7) O(2) 3.33(6) 2_755
H(7) O(9) 3.28(6) 2_755
H(7) C(12) 3.14(6) 2_755
H(7) C(17) 3.24(6) 2_755
H(7) C(18) 3.49(6) 2_755
H(7) H(21) 3.19(9) 3_766
H(8) O(8) 2.56(6) 3_766
H(8) O(10) 3.07(6) 3_766
H(8) O(15) 2.95(5) 3_766
H(8) N(4) 3.13(6) 3_766
H(8) H(22) 3.36(9) 3_666
H(8) H(28) 3.560 3_666
H(9) V(1) 3.54(5) 3_766
H(9) O(1) 3.05(5) 3_766
H(9) O(8) 3.29(6) 3_766
H(9) O(15) 3.09(5) 3_766
H(9) N(1) 3.16(6) 3_766
H(9) C(1) 2.95(5) 3_766
H(9) C(6) 2.92(5) 3_766
H(9) C(7) 3.02(6) 3_766
H(9) H(4) 3.52(9) 3_766
H(10) O(7) 2.57(5) 2_745
H(10) O(13) 3.03(5) 2_645
H(10) N(3) 3.46(6) 2_745
H(10) H(29) 3.583 2_645
H(11) O(5) 3.50(6) 2_745
H(11) O(7) 2.74(6) 2_745
H(11) N(3) 3.32(6) 2_745
H(11) C(5) 3.47(6) 3_766
H(11) H(3) 3.60(10) 3_766
H(11) H(6) 3.26(12) 2_745
H(12) O(7) 3.16(9) 3_765
H(12) O(13) 3.11(7) 3_665
H(12) N(5) 3.43(7) 3_665
H(12) H(12) 3.51(11) 3_665
H(12) H(17) 2.81(11) 3_665
H(12) H(20) 3.43(11) 4_554
H(12) H(25) 2.779 3_665
H(13) O(11) 3.16(6) 3_665
H(13) O(13) 2.54(7) 3_665
H(13) N(5) 3.04(6) 3_665
H(13) C(4) 3.13(7) 2_645
H(13) C(5) 3.18(7) 2_645
H(13) C(20) 3.52(7) 4_554
H(13) H(2) 2.86(10) 2_645
H(13) H(3) 3.01(10) 2_645
H(13) H(17) 2.95(9) 3_665
H(13) H(20) 2.52(11) 4_554
H(13) H(23) 3.53(10) 4_554
H(14) C(3) 3.46(7) 2_645
H(14) C(4) 3.24(6) 2_645
H(14) C(5) 3.51(6) 2_645
H(14) C(24) 2.96(7) 2_645
H(14) H(2) 3.46(9) 2_645
H(14) H(20) 3.41(12) 4_554
H(14) H(28) 3.169 2_645
H(14) H(29) 2.803 2_645
H(14) H(30) 2.454 2_645
H(15) O(5) 3.54(6) 2_745
H(15) O(7) 3.47(6) 2_745
H(15) O(13) 3.35(7) 2_645
H(15) C(24) 3.23(6) 2_645
H(15) H(29) 2.438 2_645
H(15) H(30) 3.262 2_645
H(16) O(6) 3.44(6) 3_765
H(16) C(4) 3.30(6) 4_564
H(16) H(2) 2.30(9) 4_564
H(17) C(14) 2.88(7) 3_665
H(17) C(15) 2.92(6) 3_665
H(17) C(23) 3.23(6) 3_665
H(17) H(2) 3.03(10) 4_564
H(17) H(12) 2.81(11) 3_665
H(17) H(13) 2.95(9) 3_665
H(17) H(25) 2.764 3_665
H(17) H(26) 3.318 3_665
H(17) H(27) 3.091 3_665
H(18) O(6) 2.79(6) 3_765
H(18) O(7) 2.62(6) 3_765
H(18) N(3) 3.04(6) 3_765
H(18) C(23) 3.46(5) 3_665
H(18) H(25) 3.094 3_665
H(18) H(26) 3.112 3_665
H(19) O(8) 2.85(6) 3_766
H(19) C(24) 3.17(7) 3_666
H(19) H(28) 2.302 3_666
H(19) H(29) 3.527 3_666
H(19) H(30) 3.373 3_666
H(20) O(13) 3.28(7) 2_645
H(20) C(14) 3.14(8) 4_555
H(20) C(15) 2.65(9) 4_555
H(20) C(16) 3.15(9) 4_555
H(20) H(12) 3.43(11) 4_555
H(20) H(13) 2.52(11) 4_555
H(20) H(14) 3.41(12) 4_555
H(20) H(28) 3.389 3_666
H(21) O(3) 3.43(6) 3_766
H(21) O(8) 3.55(7) 3_766
H(21) C(1) 3.26(7) 3_766
H(21) C(2) 3.01(6) 3_766
H(21) C(3) 3.26(7) 3_766
H(21) H(1) 3.53(8) 3_766
H(21) H(7) 3.19(9) 3_766
H(22) O(10) 3.54(7) 1_455
H(22) C(7) 3.36(8) 3_666
H(22) C(21) 3.17(7) 3_666
H(22) H(4) 2.89(10) 3_666
H(22) H(8) 3.36(9) 3_666
H(22) H(22) 2.39(10) 3_666
H(22) H(24) 2.97(10) 3_666
H(22) H(28) 3.414 3_666
H(23) O(10) 3.13(7) 1_455
H(23) O(13) 2.78(7) 2_645
H(23) H(3) 3.22(12) 3_666
H(23) H(4) 3.17(10) 3_666
H(23) H(13) 3.53(10) 4_555
H(24) O(10) 2.76(6) 1_455
H(24) H(22) 2.97(10) 3_666
H(25) O(7) 3.170 1_455
H(25) N(3) 3.575 1_455
H(25) C(19) 3.319 3_665
H(25) H(12) 2.779 3_665
H(25) H(17) 2.764 3_665
H(25) H(18) 3.094 3_665
H(26) O(5) 2.978 1_455
H(26) O(6) 2.896 1_455
H(26) O(7) 2.715 1_455
H(26) O(8) 3.242 1_455
H(26) O(9) 2.929 1_455
H(26) O(10) 3.108 1_455
H(26) N(3) 2.569 1_455
H(26) N(4) 2.831 1_455
H(26) C(19) 3.524 3_665
H(26) H(17) 3.318 3_665
H(26) H(18) 3.112 3_665
H(27) O(9) 3.480 1_455
H(27) O(10) 3.097 1_455
H(27) N(4) 3.354 1_455
H(27) H(17) 3.091 3_665
H(28) O(5) 3.320 1_455
H(28) O(8) 2.811 1_455
H(28) O(10) 3.287 1_455
H(28) N(4) 3.239 1_455
H(28) C(20) 3.183 3_666
H(28) H(8) 3.560 3_666
H(28) H(14) 3.169 2_655
H(28) H(19) 2.302 3_666
H(28) H(20) 3.389 3_666
H(28) H(22) 3.414 3_666
H(29) O(5) 2.958 1_455
H(29) O(7) 3.148 1_455
H(29) N(3) 3.255 1_455
H(29) C(16) 3.506 2_655
H(29) C(18) 3.326 2_655
H(29) H(10) 3.583 2_655
H(29) H(14) 2.803 2_655
H(29) H(15) 2.438 2_655
H(29) H(19) 3.527 3_666
H(30) C(16) 3.303 2_655
H(30) H(14) 2.454 2_655
H(30) H(15) 3.262 2_655
H(30) H(19) 3.373 3_666
Ho(1) V(1) 3.4785(10) .

loop_
_geom_torsion_atom_site_label_1
_geom_torsion_atom_site_label_2
_geom_torsion_atom_site_label_3
_geom_torsion_atom_site_label_4
_geom_torsion
O(1) Ho(1) O(2) V(1) -16.55(15)
O(1) Ho(1) O(2) C(12) 145.0(4)
O(2) Ho(1) O(1) V(1) 16.52(14)
O(2) Ho(1) O(1) C(1) -155.6(4)
O(1) Ho(1) O(3) C(2) -5.1(3)
O(1) Ho(1) O(3) C(8) -178.3(4)
O(3) Ho(1) O(1) V(1) 178.3(2)
O(3) Ho(1) O(1) C(1) 6.2(3)
O(1) Ho(1) O(4) C(13) -16.6(4)
O(1) Ho(1) O(4) C(19) 153.6(4)
O(4) Ho(1) O(1) V(1) 43.0(2)
O(4) Ho(1) O(1) C(1) -129.1(3)
O(1) Ho(1) O(5) N(3) 169.8(3)
O(5) Ho(1) O(1) V(1) -141.03(16)
O(5) Ho(1) O(1) C(1) 46.9(4)
O(1) Ho(1) O(6) N(3) -43.0(7)
O(6) Ho(1) O(1) V(1) -104.5(5)
O(6) Ho(1) O(1) C(1) 83.4(6)
O(1) Ho(1) O(8) N(4) 122.6(4)
O(8) Ho(1) O(1) V(1) -85.49(19)
O(8) Ho(1) O(1) C(1) 102.4(4)
O(1) Ho(1) O(9) N(4) -50.1(3)
O(9) Ho(1) O(1) V(1) -44.11(19)
O(9) Ho(1) O(1) C(1) 143.8(3)
O(1) Ho(1) O(11) N(5) -31.9(3)
O(11) Ho(1) O(1) V(1) 130.29(16)
O(11) Ho(1) O(1) C(1) -41.8(4)
O(1) Ho(1) O(12) N(5) 141.5(3)
O(12) Ho(1) O(1) V(1) 100.58(19)
O(12) Ho(1) O(1) C(1) -71.5(3)
O(2) Ho(1) O(3) C(2) 15.0(3)
O(2) Ho(1) O(3) C(8) -158.2(4)
O(3) Ho(1) O(2) V(1) -36.4(2)
O(3) Ho(1) O(2) C(12) 125.2(4)
O(2) Ho(1) O(4) C(13) 10.1(3)
O(2) Ho(1) O(4) C(19) -179.8(4)
O(4) Ho(1) O(2) V(1) -171.9(2)
O(4) Ho(1) O(2) C(12) -10.3(4)
O(2) Ho(1) O(5) N(3) 79.5(5)
O(5) Ho(1) O(2) V(1) 83.9(4)
O(5) Ho(1) O(2) C(12) -114.6(5)
O(2) Ho(1) O(6) N(3) -157.1(2)
O(6) Ho(1) O(2) V(1) 149.00(16)
O(6) Ho(1) O(2) C(12) -49.4(4)
O(2) Ho(1) O(8) N(4) 60.5(3)
O(8) Ho(1) O(2) V(1) 51.17(19)
O(8) Ho(1) O(2) C(12) -147.2(4)
O(2) Ho(1) O(9) N(4) -106.6(3)
O(9) Ho(1) O(2) V(1) 99.25(18)
O(9) Ho(1) O(2) C(12) -99.2(4)
O(2) Ho(1) O(11) N(5) 42.9(3)
O(11) Ho(1) O(2) V(1) -123.28(17)
O(11) Ho(1) O(2) C(12) 38.3(4)
O(2) Ho(1) O(12) N(5) -151.6(3)
O(12) Ho(1) O(2) V(1) -92.90(18)
O(12) Ho(1) O(2) C(12) 68.7(4)
O(3) Ho(1) O(4) C(13) -103.7(4)
O(3) Ho(1) O(4) C(19) 66.5(5)
O(4) Ho(1) O(3) C(2) 105.1(3)
O(4) Ho(1) O(3) C(8) -68.1(5)
O(3) Ho(1) O(5) N(3) -150.9(3)
O(5) Ho(1) O(3) C(2) -146.1(3)
O(5) Ho(1) O(3) C(8) 40.7(4)
O(3) Ho(1) O(6) N(3) 27.8(3)
O(6) Ho(1) O(3) C(2) -170.0(3)
O(6) Ho(1) O(3) C(8) 16.8(4)
O(3) Ho(1) O(8) N(4) -174.6(3)
O(8) Ho(1) O(3) C(2) -75.4(3)
O(8) Ho(1) O(3) C(8) 111.4(4)
O(3) Ho(1) O(9) N(4) 14.3(4)
O(9) Ho(1) O(3) C(2) -84.7(4)
O(9) Ho(1) O(3) C(8) 102.1(4)
O(3) Ho(1) O(11) N(5) -76.7(3)
O(11) Ho(1) O(3) C(2) 129.9(3)
O(11) Ho(1) O(3) C(8) -43.3(4)
O(3) Ho(1) O(12) N(5) 74.5(3)
O(12) Ho(1) O(3) C(2) 74.0(3)
O(12) Ho(1) O(3) C(8) -99.2(4)
O(4) Ho(1) O(5) N(3) -14.1(3)
O(5) Ho(1) O(4) C(13) 167.5(3)
O(5) Ho(1) O(4) C(19) -22.4(5)
O(4) Ho(1) O(6) N(3) 165.8(3)
O(6) Ho(1) O(4) C(13) 155.3(4)
O(6) Ho(1) O(4) C(19) -34.6(4)
O(4) Ho(1) O(8) N(4) 5.0(4)
O(8) Ho(1) O(4) C(13) 77.0(4)
O(8) Ho(1) O(4) C(19) -112.9(4)
O(4) Ho(1) O(9) N(4) -171.9(3)
O(9) Ho(1) O(4) C(13) 82.9(3)
O(9) Ho(1) O(4) C(19) -106.9(4)
O(4) Ho(1) O(11) N(5) 87.3(3)
O(11) Ho(1) O(4) C(13) -128.0(4)
O(11) Ho(1) O(4) C(19) 42.1(4)
O(4) Ho(1) O(12) N(5) -85.8(3)
O(12) Ho(1) O(4) C(13) -73.2(3)
O(12) Ho(1) O(4) C(19) 97.0(4)
O(5) Ho(1) O(6) N(3) -0.6(2)
O(6) Ho(1) O(5) N(3) 0.6(3)
O(5) Ho(1) O(8) N(4) -108.1(4)
O(8) Ho(1) O(5) N(3) 114.3(3)
O(5) Ho(1) O(9) N(4) 68.1(3)
O(9) Ho(1) O(5) N(3) 65.0(3)
O(5) Ho(1) O(11) N(5) -146.4(3)
O(11) Ho(1) O(5) N(3) -76.9(3)
O(5) Ho(1) O(12) N(5) 29.7(3)
O(12) Ho(1) O(5) N(3) -104.3(3)
O(6) Ho(1) O(8) N(4) -62.1(3)
O(8) Ho(1) O(6) N(3) -61.1(3)
O(6) Ho(1) O(9) N(4) 116.7(3)
O(9) Ho(1) O(6) N(3) -107.2(3)
O(6) Ho(1) O(11) N(5) 160.3(3)
O(11) Ho(1) O(6) N(3) 86.8(3)
O(6) Ho(1) O(12) N(5) -31.6(3)
O(12) Ho(1) O(6) N(3) 109.0(3)
O(8) Ho(1) O(9) N(4) 2.5(3)
O(9) Ho(1) O(8) N(4) -2.5(3)
O(8) Ho(1) O(11) N(5) -127.1(3)
O(11) Ho(1) O(8) N(4) -128.0(3)
O(8) Ho(1) O(12) N(5) 131.9(3)
O(12) Ho(1) O(8) N(4) 132.2(3)
O(9) Ho(1) O(11) N(5) 139.6(3)
O(11) Ho(1) O(9) N(4) 137.8(3)
O(9) Ho(1) O(12) N(5) -131.0(3)
O(12) Ho(1) O(9) N(4) -128.0(3)
O(11) Ho(1) O(12) N(5) -4.6(2)
O(12) Ho(1) O(11) N(5) 4.5(2)
O(1) V(1) O(2) Ho(1) 18.32(17)
O(1) V(1) O(2) C(12) -142.6(4)
O(2) V(1) O(1) Ho(1) -18.19(16)
O(2) V(1) O(1) C(1) 153.5(4)
O(1) V(1) O(14) C(22) 31.6(12)
O(14) V(1) O(1) Ho(1) -98.66(16)
O(14) V(1) O(1) C(1) 73.0(4)
O(15) V(1) O(1) Ho(1) 82.4(2)
O(15) V(1) O(1) C(1) -105.9(4)
O(1) V(1) N(1) C(7) 7.9(4)
O(1) V(1) N(1) C(9) -165.4(3)
N(1) V(1) O(1) Ho(1) 179.54(18)
N(1) V(1) O(1) C(1) -8.8(4)
O(1) V(1) N(2) C(11) -135.3(5)
O(1) V(1) N(2) C(18) 48.8(8)
N(2) V(1) O(1) Ho(1) -82.1(6)
N(2) V(1) O(1) C(1) 89.6(6)
O(2) V(1) O(14) C(22) -49.4(12)
O(14) V(1) O(2) Ho(1) 101.20(17)
O(14) V(1) O(2) C(12) -59.7(4)
O(15) V(1) O(2) Ho(1) -85.6(2)
O(15) V(1) O(2) C(12) 113.4(4)
O(2) V(1) N(1) C(7) -52.9(8)
O(2) V(1) N(1) C(9) 133.8(5)
N(1) V(1) O(2) Ho(1) 80.9(5)
N(1) V(1) O(2) C(12) -80.0(7)
O(2) V(1) N(2) C(11) 162.6(4)
O(2) V(1) N(2) C(18) -13.3(5)
N(2) V(1) O(2) Ho(1) 179.73(18)
N(2) V(1) O(2) C(12) 18.8(4)
O(14) V(1) N(1) C(7) -73.1(4)
O(14) V(1) N(1) C(9) 113.7(4)
N(1) V(1) O(14) C(22) 123.7(12)
O(14) V(1) N(2) C(11) -118.7(4)
O(14) V(1) N(2) C(18) 65.4(5)
N(2) V(1) O(14) C(22) -142.5(12)
O(15) V(1) N(1) C(7) 113.8(4)
O(15) V(1) N(1) C(9) -59.4(4)
O(15) V(1) N(2) C(11) 59.6(4)
O(15) V(1) N(2) C(18) -116.3(5)
N(1) V(1) N(2) C(11) -37.2(4)
N(1) V(1) N(2) C(18) 146.9(5)
N(2) V(1) N(1) C(7) -151.6(4)
N(2) V(1) N(1) C(9) 35.2(4)
Ho(1) O(1) C(1) C(2) -6.9(6)
Ho(1) O(1) C(1) C(6) 175.7(3)
V(1) O(1) C(1) C(2) -177.0(3)
V(1) O(1) C(1) C(6) 5.5(7)
Ho(1) O(2) C(12) C(13) 9.7(7)
Ho(1) O(2) C(12) C(17) -171.1(4)
V(1) O(2) C(12) C(13) 167.3(4)
V(1) O(2) C(12) C(17) -13.5(8)
Ho(1) O(3) C(2) C(1) 4.0(5)
Ho(1) O(3) C(2) C(3) -175.3(4)
C(8) O(3) C(2) C(1) 177.9(4)
C(8) O(3) C(2) C(3) -1.3(7)
Ho(1) O(4) C(13) C(12) -9.4(6)
Ho(1) O(4) C(13) C(14) 168.3(5)
C(19) O(4) C(13) C(12) 179.4(5)
C(19) O(4) C(13) C(14) -2.8(8)
Ho(1) O(5) N(3) O(6) -1.0(4)
Ho(1) O(5) N(3) O(7) 178.8(4)
Ho(1) O(6) N(3) O(5) 1.0(4)
Ho(1) O(6) N(3) O(7) -178.8(4)
Ho(1) O(8) N(4) O(9) 4.2(5)
Ho(1) O(8) N(4) O(10) -175.7(5)
Ho(1) O(9) N(4) O(8) -4.1(5)
Ho(1) O(9) N(4) O(10) 175.8(5)
Ho(1) O(11) N(5) O(12) -7.6(4)
Ho(1) O(11) N(5) O(13) 173.7(4)
Ho(1) O(12) N(5) O(11) 7.6(4)
Ho(1) O(12) N(5) O(13) -173.6(4)
V(1) O(14) C(22) C(23) 90.6(12)
V(1) O(14) C(22) C(24) -87.9(13)
V(1) N(1) C(7) C(6) -4.1(8)
V(1) N(1) C(9) C(10) -53.0(6)
C(7) N(1) C(9) C(10) 133.2(5)
C(9) N(1) C(7) C(6) 169.3(5)
V(1) N(2) C(11) C(10) 58.1(6)
V(1) N(2) C(18) C(17) 2.6(9)
C(11) N(2) C(18) C(17) -173.2(6)
C(18) N(2) C(11) C(10) -125.8(6)
O(1) C(1) C(2) O(3) 1.3(6)
O(1) C(1) C(2) C(3) -179.4(4)
O(1) C(1) C(6) C(5) 179.1(4)
O(1) C(1) C(6) C(7) 2.0(8)
C(2) C(1) C(6) C(5) 1.6(7)
C(2) C(1) C(6) C(7) -175.4(4)
C(6) C(1) C(2) O(3) 178.9(4)
C(6) C(1) C(2) C(3) -1.8(7)
O(3) C(2) C(3) C(4) -178.8(5)
C(1) C(2) C(3) C(4) 2.0(8)
C(2) C(3) C(4) C(5) -2.0(8)
C(3) C(4) C(5) C(6) 1.9(8)
C(4) C(5) C(6) C(1) -1.7(8)
C(4) C(5) C(6) C(7) 175.6(5)
C(1) C(6) C(7) N(1) -2.5(9)
C(5) C(6) C(7) N(1) -179.6(5)
N(1) C(9) C(10) C(11) 63.9(6)
N(1) C(9) C(10) C(20) 178.8(5)
N(1) C(9) C(10) C(21) -61.0(7)
C(9) C(10) C(11) N(2) -66.8(6)
C(20) C(10) C(11) N(2) 178.1(5)
C(21) C(10) C(11) N(2) 57.5(7)
O(2) C(12) C(13) O(4) 0.5(7)
O(2) C(12) C(13) C(14) -177.2(5)
O(2) C(12) C(17) C(16) 176.5(5)
O(2) C(12) C(17) C(18) -4.0(9)
C(13) C(12) C(17) C(16) -4.2(8)
C(13) C(12) C(17) C(18) 175.2(5)
C(17) C(12) C(13) O(4) -178.7(5)
C(17) C(12) C(13) C(14) 3.5(9)
O(4) C(13) C(14) C(15) -178.4(5)
C(12) C(13) C(14) C(15) -0.9(9)
C(13) C(14) C(15) C(16) -1.0(9)
C(14) C(15) C(16) C(17) 0.2(7)
C(15) C(16) C(17) C(12) 2.5(9)
C(15) C(16) C(17) C(18) -177.0(5)
C(12) C(17) C(18) N(2) 9.6(10)
C(16) C(17) C(18) N(2) -170.9(6)
